data_1517186
loop_
_publ_author_name
'Liu, Bo'
'Li, Lei'
'Sun, Guangping'
'Liu, Jingyao'
'Wang, Meiyan'
'Li, Shihui'
'Cui, Dongmei'

_publ_section_title
;
 3,4-Polymerization of Isoprene by Using NSN- and NPN-Ligated Rare Earth
 Metal Precursors: Switching of Stereo Selectivity and Mechanism
;
_journal_issue 15
_journal_name_full Macromolecules
_journal_page_first 4971
_journal_paper_doi 10.1021/ma501085c
_journal_volume 47
_journal_year 2014
_chemical_formula_sum 'C44 H66 Lu N2 O P Si2'
_chemical_formula_weight 901.11
_chemical_name_systematic
; 
 ? 
;
_space_group_IT_number 19
_symmetry_cell_setting orthorhombic
_symmetry_space_group_name_Hall 'P 2ac 2ab'
_symmetry_space_group_name_H-M 'P 21 21 21'
_atom_sites_solution_hydrogens geom
_atom_sites_solution_primary direct
_atom_sites_solution_secondary difmap
_audit_creation_method SHELXL-97
_cell_angle_alpha 90.00
_cell_angle_beta 90.00
_cell_angle_gamma 90.00
_cell_formula_units_Z 4
_cell_length_a 14.316
_cell_length_b 14.631
_cell_length_c 22.305
_cell_measurement_reflns_used 3764
_cell_measurement_temperature 193(2)
_cell_measurement_theta_max 20.57
_cell_measurement_theta_min 2.19
_cell_volume 4671.947
_computing_cell_refinement 'Bruker SMART'
_computing_data_collection 'Bruker SMART'
_computing_data_reduction 'Bruker SAINT'
_computing_molecular_graphics 'Bruker SHELXTL'
_computing_publication_material 'Bruker SHELXTL'
_computing_structure_refinement 'SHELXL-97 (Sheldrick, 1997)'
_computing_structure_solution 'SHELXS-97 (Sheldrick, 1990)'
_diffrn_ambient_temperature 193(2)
_diffrn_measured_fraction_theta_full 1.000
_diffrn_measured_fraction_theta_max 1.000
_diffrn_measurement_device_type 'CCD area detector'
_diffrn_measurement_method 'phi and omega scans'
_diffrn_radiation_monochromator graphite
_diffrn_radiation_source 'fine-focus sealed tube'
_diffrn_radiation_type MoK\a
_diffrn_radiation_wavelength 0.71073
_diffrn_reflns_av_R_equivalents 0.0734
_diffrn_reflns_av_sigmaI/netI 0.0865
_diffrn_reflns_limit_h_max 17
_diffrn_reflns_limit_h_min -16
_diffrn_reflns_limit_k_max 17
_diffrn_reflns_limit_k_min -17
_diffrn_reflns_limit_l_max 26
_diffrn_reflns_limit_l_min -19
_diffrn_reflns_number 27901
_diffrn_reflns_theta_full 25.05
_diffrn_reflns_theta_max 25.05
_diffrn_reflns_theta_min 1.66
_exptl_absorpt_coefficient_mu 2.230
_exptl_absorpt_correction_T_max 0.8778
_exptl_absorpt_correction_T_min 0.7915
_exptl_absorpt_correction_type none
_exptl_crystal_colour colorless
_exptl_crystal_density_diffrn 1.281
_exptl_crystal_density_method 'not measured'
_exptl_crystal_description block
_exptl_crystal_F_000 1864
_exptl_crystal_size_max 0.11
_exptl_crystal_size_mid 0.07
_exptl_crystal_size_min 0.06
_refine_diff_density_max 1.230
_refine_diff_density_min -0.497
_refine_diff_density_rms 0.106
_refine_ls_abs_structure_details 'Flack H D (1983), Acta Cryst. A39, 876-881'
_refine_ls_abs_structure_Flack -0.002(12)
_refine_ls_extinction_method none
_refine_ls_goodness_of_fit_ref 1.015
_refine_ls_hydrogen_treatment constr
_refine_ls_matrix_type full
_refine_ls_number_parameters 439
_refine_ls_number_reflns 8262
_refine_ls_number_restraints 6
_refine_ls_restrained_S_all 1.015
_refine_ls_R_factor_all 0.0711
_refine_ls_R_factor_gt 0.0494
_refine_ls_shift/su_max 0.001
_refine_ls_shift/su_mean 0.000
_refine_ls_structure_factor_coef Fsqd
_refine_ls_weighting_details 'calc w=1/[\s^2^(Fo^2^)+(0.0444P)^2^+0.0000P] where P=(Fo^2^+2Fc^2^)/3'
_refine_ls_weighting_scheme calc
_refine_ls_wR_factor_gt 0.0982
_refine_ls_wR_factor_ref 0.1060
_reflns_number_gt 6490
_reflns_number_total 8262
_reflns_threshold_expression >2sigma(I)
_cod_data_source_file ma501085c_si_001.cif
_cod_data_source_block 3
_cod_depositor_comments
;
The following automatic conversions were performed:

'_symmetry_cell_setting' value 'Orthorhombic' changed to
'orthorhombic' according to
/usr/data/users/saulius/crontab/automatic-downloads/rss-feeds/ACS/lib/dictionaries/cif_core.dic
dictionary named 'cif_core.dic' version 2.4.2 from 2011-04-26.

Automatic conversion script
Id: cif_fix_values 2281 2013-09-26 08:29:07Z andrius 

 Adding full bibliography for 1517182--1517186.cif.
;
_cod_original_cell_volume 4672.0
_cod_original_sg_symbol_H-M P2(1)2(1)2(1)
_cod_database_code 1517186

loop_
_symmetry_equiv_pos_as_xyz
'x, y, z'
'-x+1/2, -y, z+1/2'
'-x, y+1/2, -z+1/2'
'x+1/2, -y+1/2, -z'

loop_
_atom_site_label
_atom_site_type_symbol
_atom_site_fract_x
_atom_site_fract_y
_atom_site_fract_z
_atom_site_U_iso_or_equiv
_atom_site_adp_type
_atom_site_occupancy
_atom_site_symmetry_multiplicity
_atom_site_calc_flag
_atom_site_refinement_flags
_atom_site_disorder_assembly
_atom_site_disorder_group
Lu1 Lu 0.13880(2) 0.46546(2) 0.124009(16) 0.03739(11) Uani 1 1 d . A .
N1 N 0.2634(4) 0.5653(4) 0.1080(3) 0.0355(16) Uani 1 1 d . A .
N2 N 0.1839(4) 0.4839(4) 0.0256(3) 0.0295(15) Uani 1 1 d . A .
O1 O 0.1497(5) 0.4994(5) 0.2241(3) 0.067(2) Uani 1 1 d . . .
P1 P 0.27685(13) 0.54176(15) 0.03811(8) 0.0316(4) Uani 1 1 d . . .
Si1 Si -0.11279(16) 0.41313(17) 0.11596(14) 0.0530(7) Uani 1 1 d . A .
Si2 Si 0.2276(3) 0.2199(3) 0.17557(19) 0.1016(13) Uani 1 1 d . A .
C1 C -0.0212(6) 0.5000(5) 0.1234(4) 0.050(2) Uani 1 1 d . . .
H1A H -0.0341 0.5333 0.1612 0.061 Uiso 1 1 calc R A .
H1B H -0.0310 0.5442 0.0904 0.061 Uiso 1 1 calc R . .
C2 C -0.0912(11) 0.3410(10) 0.0518(7) 0.144(4) Uani 1 1 d . . .
H2A H -0.1360 0.3557 0.0200 0.216 Uiso 1 1 calc R A .
H2B H -0.0985 0.2768 0.0634 0.216 Uiso 1 1 calc R . .
H2C H -0.0276 0.3512 0.0372 0.216 Uiso 1 1 calc R . .
C3 C -0.2311(9) 0.4550(9) 0.1090(7) 0.144(4) Uani 1 1 d . . .
H3A H -0.2422 0.5024 0.1392 0.216 Uiso 1 1 calc R A .
H3B H -0.2750 0.4045 0.1151 0.216 Uiso 1 1 calc R . .
H3C H -0.2401 0.4808 0.0688 0.216 Uiso 1 1 calc R . .
C4 C -0.1129(11) 0.3406(10) 0.1814(7) 0.144(4) Uani 1 1 d . . .
H4A H -0.0484 0.3267 0.1929 0.216 Uiso 1 1 calc R A .
H4B H -0.1460 0.2836 0.1723 0.216 Uiso 1 1 calc R . .
H4C H -0.1444 0.3721 0.2145 0.216 Uiso 1 1 calc R . .
C5 C 0.1627(6) 0.3155(8) 0.1301(5) 0.093(4) Uani 1 1 d . . .
H5A H 0.0977 0.2927 0.1314 0.112 Uiso 1 1 calc R A .
H5B H 0.1841 0.3018 0.0889 0.112 Uiso 1 1 calc R . .
C6 C 0.2616(11) 0.1225(13) 0.1407(8) 0.169(5) Uani 1 1 d . . .
H6B1 H 0.2998 0.1378 0.1057 0.254 Uiso 1 1 calc R A .
H6B2 H 0.2064 0.0882 0.1278 0.254 Uiso 1 1 calc R . .
H6B3 H 0.2984 0.0851 0.1685 0.254 Uiso 1 1 calc R . .
C7 C 0.1470(12) 0.1844(12) 0.2357(7) 0.169(5) Uani 1 1 d . . .
H7A H 0.0859 0.1697 0.2184 0.254 Uiso 1 1 calc R A .
H7B H 0.1401 0.2342 0.2648 0.254 Uiso 1 1 calc R . .
H7C H 0.1721 0.1303 0.2560 0.254 Uiso 1 1 calc R . .
C8 C 0.3368(11) 0.2648(13) 0.2100(8) 0.169(5) Uani 1 1 d . . .
H8A H 0.3212 0.3009 0.2457 0.254 Uiso 1 1 calc R A .
H8B H 0.3696 0.3035 0.1810 0.254 Uiso 1 1 calc R . .
H8C H 0.3772 0.2136 0.2215 0.254 Uiso 1 1 calc R . .
C9 C 0.191(2) 0.561(2) 0.2676(10) 0.113(6) Uani 0.530(18) 1 d PD A 1
H9A H 0.1867 0.6249 0.2531 0.136 Uiso 0.530(18) 1 calc PR A 1
H9B H 0.2577 0.5458 0.2736 0.136 Uiso 0.530(18) 1 calc PR A 1
C10 C 0.140(2) 0.5513(18) 0.3239(9) 0.113(6) Uani 0.530(18) 1 d PD A 1
H10A H 0.1845 0.5412 0.3573 0.136 Uiso 0.530(18) 1 calc PR A 1
H10B H 0.1040 0.6075 0.3324 0.136 Uiso 0.530(18) 1 calc PR A 1
C11 C 0.081(2) 0.478(3) 0.3188(10) 0.113(6) Uani 0.530(18) 1 d PD A 1
H11A H 0.0231 0.4869 0.3424 0.136 Uiso 0.530(18) 1 calc PR A 1
H11B H 0.1115 0.4203 0.3313 0.136 Uiso 0.530(18) 1 calc PR A 1
C12 C 0.063(2) 0.479(2) 0.2575(10) 0.113(6) Uani 0.530(18) 1 d PD A 1
H12A H 0.0159 0.5267 0.2485 0.136 Uiso 0.530(18) 1 calc PR A 1
H12B H 0.0382 0.4195 0.2447 0.136 Uiso 0.530(18) 1 calc PR A 1
C9B C 0.223(3) 0.532(3) 0.2577(11) 0.113(6) Uani 0.470(18) 1 d PD A 2
H9B1 H 0.2222 0.5995 0.2580 0.136 Uiso 0.470(18) 1 calc PR A 2
H9B2 H 0.2828 0.5108 0.2409 0.136 Uiso 0.470(18) 1 calc PR A 2
C10B C 0.210(2) 0.496(2) 0.3189(10) 0.113(6) Uani 0.470(18) 1 d PD A 2
H10C H 0.2496 0.4416 0.3253 0.136 Uiso 0.470(18) 1 calc PR A 2
H10D H 0.2274 0.5432 0.3488 0.136 Uiso 0.470(18) 1 calc PR A 2
C11B C 0.118(2) 0.474(3) 0.3246(10) 0.113(6) Uani 0.470(18) 1 d PD A 2
H11C H 0.0791 0.5282 0.3338 0.136 Uiso 0.470(18) 1 calc PR A 2
H11D H 0.1081 0.4268 0.3559 0.136 Uiso 0.470(18) 1 calc PR A 2
C12B C 0.099(2) 0.440(2) 0.2668(11) 0.113(6) Uani 0.470(18) 1 d PD A 2
H12C H 0.0310 0.4410 0.2586 0.136 Uiso 0.470(18) 1 calc PR A 2
H12D H 0.1210 0.3756 0.2632 0.136 Uiso 0.470(18) 1 calc PR A 2
C13 C 0.2979(5) 0.6437(5) 0.1391(3) 0.0336(19) Uani 1 1 d . . .
C14 C 0.2398(6) 0.7229(6) 0.1416(4) 0.046(2) Uani 1 1 d . A .
C15 C 0.2696(7) 0.7971(6) 0.1782(4) 0.054(2) Uani 1 1 d . . .
H15 H 0.2305 0.8492 0.1823 0.065 Uiso 1 1 calc R A .
C16 C 0.3528(8) 0.7948(6) 0.2076(4) 0.052(2) Uani 1 1 d . A .
H16 H 0.3721 0.8456 0.2311 0.062 Uiso 1 1 calc R . .
C17 C 0.4087(7) 0.7194(7) 0.2032(4) 0.054(3) Uani 1 1 d . . .
H17 H 0.4670 0.7196 0.2235 0.065 Uiso 1 1 calc R A .
C18 C 0.3837(5) 0.6424(6) 0.1703(4) 0.045(2) Uani 1 1 d . A .
C19 C 0.4474(6) 0.5616(7) 0.1666(4) 0.063(3) Uani 1 1 d . . .
H19 H 0.4132 0.5112 0.1458 0.076 Uiso 1 1 calc R A .
C20 C 0.5345(7) 0.5839(10) 0.1301(6) 0.114(5) Uani 1 1 d . A .
H20A H 0.5161 0.6033 0.0898 0.171 Uiso 1 1 calc R . .
H20B H 0.5741 0.5294 0.1274 0.171 Uiso 1 1 calc R . .
H20C H 0.5692 0.6332 0.1498 0.171 Uiso 1 1 calc R . .
C21 C 0.4780(9) 0.5268(10) 0.2275(5) 0.110(5) Uani 1 1 d . A .
H21A H 0.5057 0.5771 0.2504 0.165 Uiso 1 1 calc R . .
H21B H 0.5242 0.4781 0.2222 0.165 Uiso 1 1 calc R . .
H21C H 0.4237 0.5028 0.2491 0.165 Uiso 1 1 calc R . .
C22 C 0.1455(7) 0.7298(6) 0.1110(4) 0.057(3) Uani 1 1 d . . .
H22 H 0.1369 0.6735 0.0861 0.069 Uiso 1 1 calc R A .
C23 C 0.1402(9) 0.8116(7) 0.0695(5) 0.085(3) Uani 1 1 d . A .
H23A H 0.1636 0.8660 0.0903 0.128 Uiso 1 1 calc R . .
H23B H 0.0751 0.8216 0.0574 0.128 Uiso 1 1 calc R . .
H23C H 0.1784 0.8002 0.0338 0.128 Uiso 1 1 calc R . .
C24 C 0.0650(7) 0.7326(9) 0.1581(5) 0.085(4) Uani 1 1 d . A .
H24A H 0.0646 0.6754 0.1810 0.128 Uiso 1 1 calc R . .
H24B H 0.0050 0.7399 0.1375 0.128 Uiso 1 1 calc R . .
H24C H 0.0748 0.7841 0.1855 0.128 Uiso 1 1 calc R . .
C25 C 0.3824(5) 0.4771(6) 0.0236(3) 0.0365(19) Uani 1 1 d . A .
C26 C 0.3965(6) 0.3957(6) 0.0574(4) 0.049(2) Uani 1 1 d . . .
H26 H 0.3504 0.3777 0.0856 0.059 Uiso 1 1 calc R A .
C27 C 0.4728(7) 0.3439(7) 0.0507(5) 0.063(3) Uani 1 1 d . A .
H27 H 0.4811 0.2906 0.0745 0.075 Uiso 1 1 calc R . .
C28 C 0.5417(7) 0.3694(8) 0.0074(5) 0.074(3) Uani 1 1 d . . .
H28 H 0.5964 0.3334 0.0024 0.089 Uiso 1 1 calc R A .
C29 C 0.5282(7) 0.4459(7) -0.0269(5) 0.068(3) Uani 1 1 d . A .
H29 H 0.5732 0.4628 -0.0562 0.081 Uiso 1 1 calc R . .
C30 C 0.4483(6) 0.4990(6) -0.0187(4) 0.050(2) Uani 1 1 d . . .
H30 H 0.4392 0.5515 -0.0431 0.060 Uiso 1 1 calc R A .
C31 C 0.2907(5) 0.6410(5) -0.0090(3) 0.0343(19) Uani 1 1 d . A .
C32 C 0.2367(6) 0.6522(6) -0.0587(4) 0.051(2) Uani 1 1 d . . .
H32 H 0.1897 0.6083 -0.0674 0.061 Uiso 1 1 calc R A .
C33 C 0.2485(8) 0.7266(6) -0.0970(4) 0.067(3) Uani 1 1 d . A .
H33 H 0.2120 0.7322 -0.1324 0.080 Uiso 1 1 calc R . .
C34 C 0.3133(8) 0.7907(7) -0.0827(5) 0.072(3) Uani 1 1 d . . .
H34 H 0.3201 0.8428 -0.1078 0.087 Uiso 1 1 calc R A .
C35 C 0.3686(9) 0.7824(6) -0.0335(4) 0.068(3) Uani 1 1 d . A .
H35 H 0.4138 0.8278 -0.0243 0.082 Uiso 1 1 calc R . .
C36 C 0.3580(7) 0.7078(5) 0.0025(4) 0.051(2) Uani 1 1 d . . .
H36 H 0.3976 0.7011 0.0364 0.061 Uiso 1 1 calc R A .
C37 C 0.1624(5) 0.4331(5) -0.0270(3) 0.0304(19) Uani 1 1 d . . .
C38 C 0.0815(5) 0.4545(5) -0.0605(3) 0.0346(18) Uani 1 1 d . A .
C39 C 0.0603(6) 0.4025(6) -0.1113(3) 0.043(2) Uani 1 1 d . . .
H39 H 0.0071 0.4170 -0.1350 0.052 Uiso 1 1 calc R A .
C40 C 0.1165(6) 0.3303(6) -0.1268(4) 0.058(2) Uani 1 1 d . A .
H40 H 0.1021 0.2960 -0.1617 0.069 Uiso 1 1 calc R . .
C41 C 0.1922(7) 0.3065(6) -0.0935(4) 0.052(2) Uani 1 1 d . . .
H41 H 0.2288 0.2549 -0.1043 0.062 Uiso 1 1 calc R A .
C42 C 0.2155(6) 0.3581(5) -0.0436(4) 0.043(2) Uani 1 1 d . A .
H42 H 0.2687 0.3419 -0.0205 0.051 Uiso 1 1 calc R . .
C43 C 0.0198(6) 0.5343(7) -0.0444(4) 0.050(2) Uani 1 1 d . . .
H43A H 0.0553 0.5759 -0.0178 0.060 Uiso 1 1 calc R A .
H43B H -0.0344 0.5113 -0.0214 0.060 Uiso 1 1 calc R . .
C44 C -0.0157(9) 0.5883(8) -0.0973(5) 0.101(5) Uani 1 1 d . A .
H44A H 0.0370 0.6058 -0.1229 0.151 Uiso 1 1 calc R . .
H44B H -0.0476 0.6435 -0.0831 0.151 Uiso 1 1 calc R . .
H44C H -0.0595 0.5508 -0.1204 0.151 Uiso 1 1 calc R . .

loop_
_atom_site_aniso_label
_atom_site_aniso_U_11
_atom_site_aniso_U_22
_atom_site_aniso_U_33
_atom_site_aniso_U_23
_atom_site_aniso_U_13
_atom_site_aniso_U_12
Lu1 0.03562(16) 0.05093(18) 0.02563(16) 0.00343(18) -0.00098(18) -0.00573(18)
N1 0.032(3) 0.050(4) 0.024(4) -0.005(3) 0.000(3) -0.002(3)
N2 0.029(3) 0.032(4) 0.028(4) -0.002(3) 0.004(3) 0.004(3)
O1 0.062(4) 0.106(6) 0.033(4) -0.005(3) 0.001(3) -0.030(4)
P1 0.0299(10) 0.0391(11) 0.0257(11) -0.0001(10) -0.0011(8) 0.0006(10)
Si1 0.0428(15) 0.0564(14) 0.0597(19) -0.0023(14) 0.0004(13) -0.0010(11)
Si2 0.070(2) 0.151(4) 0.084(3) 0.002(3) 0.001(2) -0.012(2)
C1 0.062(5) 0.058(5) 0.030(5) -0.005(5) 0.010(5) -0.012(4)
C2 0.138(8) 0.126(6) 0.168(9) -0.013(7) 0.013(7) -0.077(6)
C3 0.138(8) 0.126(6) 0.168(9) -0.013(7) 0.013(7) -0.077(6)
C4 0.138(8) 0.126(6) 0.168(9) -0.013(7) 0.013(7) -0.077(6)
C5 0.038(6) 0.187(12) 0.055(7) 0.072(8) -0.010(5) -0.017(6)
C6 0.116(8) 0.225(12) 0.167(10) 0.054(9) -0.043(7) -0.002(8)
C7 0.116(8) 0.225(12) 0.167(10) 0.054(9) -0.043(7) -0.002(8)
C8 0.116(8) 0.225(12) 0.167(10) 0.054(9) -0.043(7) -0.002(8)
C9 0.118(13) 0.176(12) 0.046(4) 0.001(6) -0.012(6) -0.075(10)
C10 0.118(13) 0.176(12) 0.046(4) 0.001(6) -0.012(6) -0.075(10)
C11 0.118(13) 0.176(12) 0.046(4) 0.001(6) -0.012(6) -0.075(10)
C12 0.118(13) 0.176(12) 0.046(4) 0.001(6) -0.012(6) -0.075(10)
C9B 0.118(13) 0.176(12) 0.046(4) 0.001(6) -0.012(6) -0.075(10)
C10B 0.118(13) 0.176(12) 0.046(4) 0.001(6) -0.012(6) -0.075(10)
C11B 0.118(13) 0.176(12) 0.046(4) 0.001(6) -0.012(6) -0.075(10)
C12B 0.118(13) 0.176(12) 0.046(4) 0.001(6) -0.012(6) -0.075(10)
C13 0.033(4) 0.045(5) 0.023(5) -0.008(4) 0.004(3) -0.009(4)
C14 0.057(6) 0.054(5) 0.028(6) -0.011(4) 0.002(4) -0.008(5)
C15 0.067(7) 0.055(6) 0.040(6) -0.007(4) -0.001(5) -0.003(5)
C16 0.063(6) 0.057(6) 0.035(5) -0.008(4) 0.007(5) -0.022(6)
C17 0.045(5) 0.084(7) 0.033(6) -0.007(5) 0.000(4) -0.021(5)
C18 0.033(5) 0.070(6) 0.034(5) -0.003(4) -0.005(4) -0.011(4)
C19 0.041(5) 0.094(9) 0.054(7) -0.009(5) -0.016(5) 0.006(5)
C20 0.051(6) 0.194(14) 0.097(10) -0.020(12) 0.005(8) 0.019(8)
C21 0.116(10) 0.116(10) 0.098(10) 0.000(10) -0.046(8) 0.053(10)
C22 0.062(6) 0.070(6) 0.040(6) -0.026(4) -0.016(5) 0.010(5)
C23 0.098(9) 0.071(7) 0.087(9) -0.008(6) -0.022(8) 0.031(8)
C24 0.052(7) 0.125(10) 0.079(9) -0.047(7) 0.011(6) -0.006(7)
C25 0.027(4) 0.052(5) 0.031(4) -0.002(4) 0.000(3) -0.002(4)
C26 0.050(6) 0.050(5) 0.047(6) 0.008(4) -0.004(4) 0.009(4)
C27 0.055(6) 0.061(6) 0.071(8) 0.001(6) -0.021(6) 0.019(5)
C28 0.051(7) 0.079(8) 0.091(9) -0.017(7) -0.006(6) 0.027(6)
C29 0.051(6) 0.084(8) 0.068(7) 0.000(6) 0.023(5) 0.014(6)
C30 0.041(5) 0.068(6) 0.040(6) 0.004(4) 0.005(4) 0.006(4)
C31 0.039(5) 0.040(4) 0.024(5) 0.006(4) 0.005(4) 0.003(4)
C32 0.052(6) 0.055(5) 0.047(6) 0.014(5) -0.004(5) -0.012(5)
C33 0.083(8) 0.069(7) 0.049(7) 0.022(5) -0.015(5) -0.007(6)
C34 0.081(8) 0.047(6) 0.089(9) 0.016(6) 0.015(7) -0.012(6)
C35 0.090(8) 0.058(6) 0.056(7) 0.010(5) -0.012(7) -0.036(6)
C36 0.063(6) 0.053(5) 0.037(5) 0.004(4) 0.004(5) -0.017(6)
C37 0.034(5) 0.033(4) 0.025(4) 0.002(3) 0.002(3) -0.002(3)
C38 0.031(4) 0.035(4) 0.037(5) 0.006(4) -0.004(3) -0.001(4)
C39 0.046(5) 0.061(5) 0.023(5) -0.002(4) -0.008(4) -0.013(4)
C40 0.080(7) 0.055(5) 0.038(5) -0.017(5) -0.004(6) -0.020(5)
C41 0.068(7) 0.044(5) 0.044(6) -0.005(4) 0.009(5) 0.010(5)
C42 0.047(5) 0.042(5) 0.039(5) -0.008(4) -0.004(4) -0.011(4)
C43 0.043(5) 0.068(6) 0.040(5) 0.002(5) -0.002(4) 0.010(5)
C44 0.117(10) 0.092(9) 0.093(10) -0.017(7) -0.038(8) 0.051(8)

loop_
_atom_type_symbol
_atom_type_description
_atom_type_scat_dispersion_real
_atom_type_scat_dispersion_imag
_atom_type_scat_source
C C 0.0033 0.0016 'International Tables Vol C Tables 4.2.6.8 and 6.1.1.4'
H H 0.0000 0.0000 'International Tables Vol C Tables 4.2.6.8 and 6.1.1.4'
N N 0.0061 0.0033 'International Tables Vol C Tables 4.2.6.8 and 6.1.1.4'
O O 0.0106 0.0060 'International Tables Vol C Tables 4.2.6.8 and 6.1.1.4'
Si Si 0.0817 0.0704 'International Tables Vol C Tables 4.2.6.8 and 6.1.1.4'
P P 0.1023 0.0942 'International Tables Vol C Tables 4.2.6.8 and 6.1.1.4'
Lu Lu -0.4720 5.8584 'International Tables Vol C Tables 4.2.6.8 and 6.1.1.4'

loop_
_geom_angle_atom_site_label_1
_geom_angle_atom_site_label_2
_geom_angle_atom_site_label_3
_geom_angle
C5 Lu1 O1 98.3(3)
C5 Lu1 N2 97.5(3)
O1 Lu1 N2 152.1(2)
C5 Lu1 N1 120.6(3)
O1 Lu1 N1 87.8(2)
N2 Lu1 N1 64.3(2)
C5 Lu1 C1 111.3(3)
O1 Lu1 C1 91.4(3)
N2 Lu1 C1 104.1(3)
N1 Lu1 C1 127.6(2)
C5 Lu1 P1 107.9(3)
O1 Lu1 P1 120.09(16)
N2 Lu1 P1 32.33(15)
N1 Lu1 P1 32.56(15)
C1 Lu1 P1 124.4(2)
C13 N1 P1 126.9(5)
C13 N1 Lu1 133.8(5)
P1 N1 Lu1 96.1(3)
C37 N2 P1 126.8(5)
C37 N2 Lu1 131.6(5)
P1 N2 Lu1 97.4(3)
C9B O1 C9 27(3)
C9B O1 C12 115.5(13)
C9 O1 C12 97.3(14)
C9B O1 C12B 103.1(14)
C9 O1 C12B 97.9(12)
C12 O1 C12B 31(2)
C9B O1 Lu1 131.3(12)
C9 O1 Lu1 144.5(9)
C12 O1 Lu1 113.1(9)
C12B O1 Lu1 117.6(9)
N2 P1 N1 100.5(3)
N2 P1 C31 114.5(3)
N1 P1 C31 114.0(3)
N2 P1 C25 112.7(3)
N1 P1 C25 112.6(3)
C31 P1 C25 103.0(4)
N2 P1 Lu1 50.3(2)
N1 P1 Lu1 51.3(2)
C31 P1 Lu1 138.7(3)
C25 P1 Lu1 118.3(3)
C4 Si1 C2 107.3(7)
C4 Si1 C3 105.6(7)
C2 Si1 C3 106.9(7)
C4 Si1 C1 109.6(5)
C2 Si1 C1 110.8(5)
C3 Si1 C1 116.3(5)
C6 Si2 C7 106.0(8)
C6 Si2 C8 104.2(8)
C7 Si2 C8 109.0(8)
C6 Si2 C5 119.9(7)
C7 Si2 C5 106.3(6)
C8 Si2 C5 111.1(7)
Si1 C1 Lu1 123.3(4)
Si1 C1 H1A 106.5
Lu1 C1 H1A 106.5
Si1 C1 H1B 106.5
Lu1 C1 H1B 106.5
H1A C1 H1B 106.5
Si1 C2 H2A 109.5
Si1 C2 H2B 109.5
H2A C2 H2B 109.5
Si1 C2 H2C 109.5
H2A C2 H2C 109.5
H2B C2 H2C 109.5
Si1 C3 H3A 109.5
Si1 C3 H3B 109.5
H3A C3 H3B 109.5
Si1 C3 H3C 109.5
H3A C3 H3C 109.5
H3B C3 H3C 109.5
Si1 C4 H4A 109.5
Si1 C4 H4B 109.5
H4A C4 H4B 109.5
Si1 C4 H4C 109.5
H4A C4 H4C 109.5
H4B C4 H4C 109.5
Si2 C5 Lu1 143.9(6)
Si2 C5 H5A 101.0
Lu1 C5 H5A 101.0
Si2 C5 H5B 101.0
Lu1 C5 H5B 101.0
H5A C5 H5B 104.4
Si2 C6 H6B1 109.5
Si2 C6 H6B2 109.5
H6B1 C6 H6B2 109.5
Si2 C6 H6B3 109.5
H6B1 C6 H6B3 109.5
H6B2 C6 H6B3 109.5
Si2 C7 H7A 109.5
Si2 C7 H7B 109.5
H7A C7 H7B 109.5
Si2 C7 H7C 109.5
H7A C7 H7C 109.5
H7B C7 H7C 109.5
Si2 C8 H8A 109.5
Si2 C8 H8B 109.5
H8A C8 H8B 109.5
Si2 C8 H8C 109.5
H8A C8 H8C 109.5
H8B C8 H8C 109.5
O1 C9 C10 108.2(16)
O1 C9 H9A 110.1
C10 C9 H9A 110.1
O1 C9 H9B 110.1
C10 C9 H9B 110.1
H9A C9 H9B 108.4
C11 C10 C9 108.2(18)
C11 C10 H10A 110.0
C9 C10 H10A 110.0
C11 C10 H10B 110.0
C9 C10 H10B 110.0
H10A C10 H10B 108.4
C10 C11 C12 100.5(18)
C10 C11 H11A 111.7
C12 C11 H11A 111.7
C10 C11 H11B 111.7
C12 C11 H11B 111.7
H11A C11 H11B 109.5
C11 C12 O1 110.4(17)
C11 C12 H12A 109.6
O1 C12 H12A 109.6
C11 C12 H12B 109.6
O1 C12 H12B 109.6
H12A C12 H12B 108.1
O1 C9B C10B 107.0(17)
O1 C9B H9B1 110.3
C10B C9B H9B1 110.3
O1 C9B H9B2 110.3
C10B C9B H9B2 110.3
H9B1 C9B H9B2 108.6
C11B C10B C9B 107(2)
C11B C10B H10C 110.4
C9B C10B H10C 110.4
C11B C10B H10D 110.4
C9B C10B H10D 110.4
H10C C10B H10D 108.6
C10B C11B C12B 101(2)
C10B C11B H11C 111.6
C12B C11B H11C 111.6
C10B C11B H11D 111.6
C12B C11B H11D 111.6
H11C C11B H11D 109.4
C11B C12B O1 106.3(19)
C11B C12B H12C 110.5
O1 C12B H12C 110.5
C11B C12B H12D 110.5
O1 C12B H12D 110.5
H12C C12B H12D 108.7
C18 C13 C14 120.0(7)
C18 C13 N1 121.9(7)
C14 C13 N1 118.0(6)
C15 C14 C13 117.8(8)
C15 C14 C22 118.3(8)
C13 C14 C22 123.7(7)
C16 C15 C14 121.4(9)
C16 C15 H15 119.3
C14 C15 H15 119.3
C15 C16 C17 119.9(8)
C15 C16 H16 120.1
C17 C16 H16 120.1
C16 C17 C18 122.8(9)
C16 C17 H17 118.6
C18 C17 H17 118.6
C17 C18 C13 118.2(8)
C17 C18 C19 120.8(8)
C13 C18 C19 121.0(8)
C18 C19 C21 113.2(9)
C18 C19 C20 111.0(9)
C21 C19 C20 108.3(9)
C18 C19 H19 108.0
C21 C19 H19 108.0
C20 C19 H19 108.0
C19 C20 H20A 109.5
C19 C20 H20B 109.5
H20A C20 H20B 109.5
C19 C20 H20C 109.5
H20A C20 H20C 109.5
H20B C20 H20C 109.5
C19 C21 H21A 109.5
C19 C21 H21B 109.5
H21A C21 H21B 109.5
C19 C21 H21C 109.5
H21A C21 H21C 109.5
H21B C21 H21C 109.5
C23 C22 C14 111.8(9)
C23 C22 C24 110.7(9)
C14 C22 C24 110.9(7)
C23 C22 H22 107.7
C14 C22 H22 107.7
C24 C22 H22 107.7
C22 C23 H23A 109.5
C22 C23 H23B 109.5
H23A C23 H23B 109.5
C22 C23 H23C 109.5
H23A C23 H23C 109.5
H23B C23 H23C 109.5
C22 C24 H24A 109.5
C22 C24 H24B 109.5
H24A C24 H24B 109.5
C22 C24 H24C 109.5
H24A C24 H24C 109.5
H24B C24 H24C 109.5
C30 C25 C26 117.5(7)
C30 C25 P1 125.0(7)
C26 C25 P1 117.5(6)
C27 C26 C25 122.1(9)
C27 C26 H26 119.0
C25 C26 H26 119.0
C26 C27 C28 119.4(9)
C26 C27 H27 120.3
C28 C27 H27 120.3
C29 C28 C27 119.6(9)
C29 C28 H28 120.2
C27 C28 H28 120.2
C28 C29 C30 119.8(10)
C28 C29 H29 120.1
C30 C29 H29 120.1
C25 C30 C29 121.6(9)
C25 C30 H30 119.2
C29 C30 H30 119.2
C32 C31 C36 117.2(7)
C32 C31 P1 120.6(6)
C36 C31 P1 122.1(6)
C31 C32 C33 121.7(9)
C31 C32 H32 119.2
C33 C32 H32 119.2
C34 C33 C32 118.5(10)
C34 C33 H33 120.7
C32 C33 H33 120.7
C33 C34 C35 121.8(9)
C33 C34 H34 119.1
C35 C34 H34 119.1
C34 C35 C36 118.8(10)
C34 C35 H35 120.6
C36 C35 H35 120.6
C35 C36 C31 121.9(9)
C35 C36 H36 119.0
C31 C36 H36 119.0
C42 C37 C38 119.0(7)
C42 C37 N2 121.1(7)
C38 C37 N2 119.8(6)
C39 C38 C37 119.0(7)
C39 C38 C43 119.2(7)
C37 C38 C43 121.7(7)
C40 C39 C38 119.7(8)
C40 C39 H39 120.2
C38 C39 H39 120.2
C41 C40 C39 121.9(9)
C41 C40 H40 119.1
C39 C40 H40 119.1
C40 C41 C42 119.4(9)
C40 C41 H41 120.3
C42 C41 H41 120.3
C41 C42 C37 121.0(8)
C41 C42 H42 119.5
C37 C42 H42 119.5
C38 C43 C44 114.6(8)
C38 C43 H43A 108.6
C44 C43 H43A 108.6
C38 C43 H43B 108.6
C44 C43 H43B 108.6
H43A C43 H43B 107.6
C43 C44 H44A 109.5
C43 C44 H44B 109.5
H44A C44 H44B 109.5
C43 C44 H44C 109.5
H44A C44 H44C 109.5
H44B C44 H44C 109.5

loop_
_geom_bond_atom_site_label_1
_geom_bond_atom_site_label_2
_geom_bond_distance
Lu1 C5 2.225(12)
Lu1 O1 2.293(6)
Lu1 N2 2.303(6)
Lu1 N1 2.332(6)
Lu1 C1 2.345(8)
Lu1 P1 2.9703(19)
N1 C13 1.430(9)
N1 P1 1.608(6)
N2 C37 1.424(9)
N2 P1 1.602(6)
O1 C9B 1.37(3)
O1 C9 1.45(3)
O1 C12 1.47(3)
O1 C12B 1.48(3)
P1 C31 1.804(8)
P1 C25 1.811(7)
Si1 C4 1.805(15)
Si1 C2 1.805(14)
Si1 C3 1.807(15)
Si1 C1 1.834(8)
Si2 C6 1.696(19)
Si2 C7 1.846(16)
Si2 C8 1.861(16)
Si2 C5 1.961(10)
C1 H1A 0.9900
C1 H1B 0.9900
C2 H2A 0.9800
C2 H2B 0.9800
C2 H2C 0.9800
C3 H3A 0.9800
C3 H3B 0.9800
C3 H3C 0.9800
C4 H4A 0.9800
C4 H4B 0.9800
C4 H4C 0.9800
C5 H5A 0.9900
C5 H5B 0.9900
C6 H6B1 0.9800
C6 H6B2 0.9800
C6 H6B3 0.9800
C7 H7A 0.9800
C7 H7B 0.9800
C7 H7C 0.9800
C8 H8A 0.9800
C8 H8B 0.9800
C8 H8C 0.9800
C9 C10 1.46(2)
C9 H9A 0.9900
C9 H9B 0.9900
C10 C11 1.37(3)
C10 H10A 0.9900
C10 H10B 0.9900
C11 C12 1.390(19)
C11 H11A 0.9900
C11 H11B 0.9900
C12 H12A 0.9900
C12 H12B 0.9900
C9B C10B 1.47(2)
C9B H9B1 0.9900
C9B H9B2 0.9900
C10B C11B 1.36(3)
C10B H10C 0.9900
C10B H10D 0.9900
C11B C12B 1.41(2)
C11B H11C 0.9900
C11B H11D 0.9900
C12B H12C 0.9900
C12B H12D 0.9900
C13 C18 1.412(10)
C13 C14 1.427(11)
C14 C15 1.424(11)
C14 C22 1.516(12)
C15 C16 1.360(13)
C15 H15 0.9500
C16 C17 1.366(13)
C16 H16 0.9500
C17 C18 1.393(12)
C17 H17 0.9500
C18 C19 1.495(12)
C19 C21 1.513(14)
C19 C20 1.524(14)
C19 H19 1.0000
C20 H20A 0.9800
C20 H20B 0.9800
C20 H20C 0.9800
C21 H21A 0.9800
C21 H21B 0.9800
C21 H21C 0.9800
C22 C23 1.516(12)
C22 C24 1.560(13)
C22 H22 1.0000
C23 H23A 0.9800
C23 H23B 0.9800
C23 H23C 0.9800
C24 H24A 0.9800
C24 H24B 0.9800
C24 H24C 0.9800
C25 C30 1.373(10)
C25 C26 1.424(11)
C26 C27 1.338(12)
C26 H26 0.9500
C27 C28 1.430(14)
C27 H27 0.9500
C28 C29 1.370(14)
C28 H28 0.9500
C29 C30 1.395(12)
C29 H29 0.9500
C30 H30 0.9500
C31 C32 1.360(11)
C31 C36 1.397(11)
C32 C33 1.395(12)
C32 H32 0.9500
C33 C34 1.358(13)
C33 H33 0.9500
C34 C35 1.360(14)
C34 H34 0.9500
C35 C36 1.362(11)
C35 H35 0.9500
C36 H36 0.9500
C37 C42 1.385(10)
C37 C38 1.413(10)
C38 C39 1.399(10)
C38 C43 1.507(11)
C39 C40 1.372(11)
C39 H39 0.9500
C40 C41 1.359(12)
C40 H40 0.9500
C41 C42 1.384(12)
C41 H41 0.9500
C42 H42 0.9500
C43 C44 1.510(13)
C43 H43A 0.9900
C43 H43B 0.9900
C44 H44A 0.9800
C44 H44B 0.9800
C44 H44C 0.9800
